data_4028005
loop_
_publ_author_name
'Ni-tao Zhang'
'Cheng-chu Zeng'
'Chiu Marco Lam'
'Randi K. Gbur'
'R. Daniel Little'

_publ_section_title
;
 Triarylimidazole Redox Catalysts: Electrochemical Analysis and Empirical
 Correlations
;
_journal_name_full 'Journal of Organic Chemistry'
_journal_page_first 2104
_journal_page_last 2110
_journal_paper_doi 10.1021/jo302309m
_journal_volume 78
_journal_year 2013
_chemical_formula_sum 'C23 H20 N2 O'
_chemical_formula_weight 340.41
_chemical_name_systematic
; 
 ? 
;
_space_group_IT_number 19
_symmetry_cell_setting orthorhombic
_symmetry_space_group_name_Hall 'P 2ac 2ab'
_symmetry_space_group_name_H-M 'P 21 21 21'
_atom_sites_solution_hydrogens geom
_atom_sites_solution_primary direct
_atom_sites_solution_secondary difmap
_audit_creation_method SHELXL-97
_cell_angle_alpha 90.00
_cell_angle_beta 90.00
_cell_angle_gamma 90.00
_cell_formula_units_Z 4
_cell_length_a 5.8187(8)
_cell_length_b 9.6719(13)
_cell_length_c 30.809(4)
_cell_measurement_temperature 100(2)
_cell_volume 1733.9(4)
_computing_structure_refinement 'SHELXL-97 (Sheldrick, 2008)'
_computing_structure_solution 'SHELXS-97 (Sheldrick, 2008)'
_diffrn_ambient_temperature 100(2)
_diffrn_measured_fraction_theta_full 0.949
_diffrn_measured_fraction_theta_max 0.949
_diffrn_measurement_method 'Omega scan'
_diffrn_radiation_monochromator 'Bruker Kappa Apex'
_diffrn_radiation_source 'fine-focus sealed tube'
_diffrn_radiation_type MoK\a
_diffrn_radiation_wavelength 0.71073
_diffrn_reflns_av_R_equivalents 0.0328
_diffrn_reflns_av_sigmaI/netI 0.0414
_diffrn_reflns_limit_h_max 6
_diffrn_reflns_limit_h_min -6
_diffrn_reflns_limit_k_max 11
_diffrn_reflns_limit_k_min -8
_diffrn_reflns_limit_l_max 30
_diffrn_reflns_limit_l_min -34
_diffrn_reflns_number 7955
_diffrn_reflns_theta_full 25.01
_diffrn_reflns_theta_max 25.01
_diffrn_reflns_theta_min 1.32
_exptl_absorpt_coefficient_mu 0.080
_exptl_absorpt_correction_T_max 0.7454
_exptl_absorpt_correction_T_min 0.6291
_exptl_absorpt_correction_type multi-scan
_exptl_absorpt_process_details sadabs
_exptl_crystal_colour colorless
_exptl_crystal_density_diffrn 1.304
_exptl_crystal_description needle
_exptl_crystal_F_000 720
_exptl_crystal_size_max 0.35
_exptl_crystal_size_mid 0.05
_exptl_crystal_size_min 0.05
_refine_diff_density_max 0.146
_refine_diff_density_min -0.230
_refine_diff_density_rms 0.041
_refine_ls_abs_structure_details 'Flack H D (1983), Acta Cryst. A39, 876-881'
_refine_ls_abs_structure_Flack -1.5(19)
_refine_ls_extinction_method none
_refine_ls_goodness_of_fit_ref 1.089
_refine_ls_hydrogen_treatment constr
_refine_ls_matrix_type full
_refine_ls_number_parameters 237
_refine_ls_number_reflns 2863
_refine_ls_number_restraints 0
_refine_ls_restrained_S_all 1.089
_refine_ls_R_factor_all 0.0451
_refine_ls_R_factor_gt 0.0390
_refine_ls_shift/su_max 0.000
_refine_ls_shift/su_mean 0.000
_refine_ls_structure_factor_coef Fsqd
_refine_ls_weighting_details 'calc w=1/[\s^2^(Fo^2^)+(0.0489P)^2^+0.1876P] where P=(Fo^2^+2Fc^2^)/3'
_refine_ls_weighting_scheme calc
_refine_ls_wR_factor_gt 0.0895
_refine_ls_wR_factor_ref 0.0917
_reflns_number_gt 2598
_reflns_number_total 2863
_reflns_threshold_expression >2sigma(I)
_cod_data_source_file jo302309m_si_002.cif
_cod_data_source_block m02242012_0m
_cod_original_cell_volume 1733.8(4)
_cod_database_code 4028005

loop_
_symmetry_equiv_pos_as_xyz
'x, y, z'
'-x+1/2, -y, z+1/2'
'-x, y+1/2, -z+1/2'
'x+1/2, -y+1/2, -z'

loop_
_atom_site_label
_atom_site_type_symbol
_atom_site_fract_x
_atom_site_fract_y
_atom_site_fract_z
_atom_site_U_iso_or_equiv
_atom_site_adp_type
_atom_site_occupancy
_atom_site_symmetry_multiplicity
_atom_site_calc_flag
_atom_site_refinement_flags
C1 C 1.6389(4) 0.2589(2) 0.15067(7) 0.0267(6) Uani 1 1 d .
H1A H 1.6439 0.1594 0.1566 0.040 Uiso 1 1 calc R
H1B H 1.7663 0.2840 0.1314 0.040 Uiso 1 1 calc R
H1C H 1.4927 0.2821 0.1367 0.040 Uiso 1 1 calc R
C2 C 1.4933(4) 0.3152(2) 0.22088(7) 0.0168(5) Uani 1 1 d .
C3 C 1.2948(4) 0.2368(2) 0.21534(7) 0.0169(5) Uani 1 1 d .
H3 H 1.2708 0.1868 0.1892 0.020 Uiso 1 1 calc R
C4 C 1.1325(4) 0.2324(2) 0.24827(7) 0.0186(5) Uani 1 1 d .
H4 H 0.9965 0.1795 0.2443 0.022 Uiso 1 1 calc R
C5 C 1.1653(4) 0.3041(2) 0.28702(7) 0.0163(5) Uani 1 1 d .
C6 C 1.3688(4) 0.3795(2) 0.29189(7) 0.0184(5) Uani 1 1 d .
H6 H 1.3960 0.4282 0.3182 0.022 Uiso 1 1 calc R
C7 C 1.5288(4) 0.3843(2) 0.25959(7) 0.0184(5) Uani 1 1 d .
H7 H 1.6662 0.4357 0.2637 0.022 Uiso 1 1 calc R
C8 C 0.9970(4) 0.3133(2) 0.32242(7) 0.0169(5) Uani 1 1 d .
C9 C 0.8470(4) 0.0670(2) 0.32160(7) 0.0225(5) Uani 1 1 d .
H9A H 0.7403 0.0642 0.2970 0.034 Uiso 1 1 calc R
H9B H 0.7909 0.0061 0.3447 0.034 Uiso 1 1 calc R
H9C H 0.9992 0.0359 0.3121 0.034 Uiso 1 1 calc R
C10 C 0.7435(4) 0.2605(2) 0.37317(7) 0.0169(5) Uani 1 1 d .
C11 C 0.8083(4) 0.3966(2) 0.37665(7) 0.0165(5) Uani 1 1 d .
C12 C 0.7259(4) 0.5054(2) 0.40616(7) 0.0172(5) Uani 1 1 d .
C13 C 0.5092(4) 0.5026(2) 0.42551(7) 0.0182(5) Uani 1 1 d .
H13 H 0.4096 0.4264 0.4206 0.022 Uiso 1 1 calc R
C14 C 0.4386(4) 0.6103(2) 0.45188(7) 0.0197(5) Uani 1 1 d .
H14 H 0.2920 0.6064 0.4654 0.024 Uiso 1 1 calc R
C15 C 0.5791(4) 0.7237(2) 0.45879(7) 0.0203(5) Uani 1 1 d .
H15 H 0.5284 0.7980 0.4765 0.024 Uiso 1 1 calc R
C16 C 0.7945(4) 0.7278(2) 0.43958(7) 0.0220(5) Uani 1 1 d .
H16 H 0.8925 0.8050 0.4442 0.026 Uiso 1 1 calc R
C17 C 0.8662(4) 0.6197(2) 0.41367(7) 0.0196(5) Uani 1 1 d .
H17 H 1.0142 0.6232 0.4007 0.024 Uiso 1 1 calc R
C18 C 0.5901(4) 0.1793(2) 0.40163(7) 0.0172(5) Uani 1 1 d .
C19 C 0.3866(4) 0.1206(2) 0.38701(7) 0.0205(5) Uani 1 1 d .
H19 H 0.3506 0.1219 0.3569 0.025 Uiso 1 1 calc R
C20 C 0.2367(4) 0.0606(2) 0.41601(8) 0.0249(6) Uani 1 1 d .
H20 H 0.0972 0.0212 0.4058 0.030 Uiso 1 1 calc R
C21 C 0.2866(4) 0.0570(2) 0.45965(8) 0.0257(6) Uani 1 1 d .
H21 H 0.1796 0.0179 0.4795 0.031 Uiso 1 1 calc R
C22 C 0.4919(4) 0.1101(2) 0.47470(8) 0.0259(6) Uani 1 1 d .
H22 H 0.5296 0.1043 0.5046 0.031 Uiso 1 1 calc R
C23 C 0.6429(4) 0.1721(2) 0.44569(7) 0.0211(5) Uani 1 1 d .
H23 H 0.7834 0.2099 0.4560 0.025 Uiso 1 1 calc R
N1 N 0.8630(3) 0.20892(17) 0.33802(5) 0.0175(4) Uani 1 1 d .
N2 N 0.9681(3) 0.42770(17) 0.34512(6) 0.0169(4) Uani 1 1 d .
O O 1.6587(3) 0.33310(15) 0.19025(5) 0.0218(4) Uani 1 1 d .

loop_
_atom_site_aniso_label
_atom_site_aniso_U_11
_atom_site_aniso_U_22
_atom_site_aniso_U_33
_atom_site_aniso_U_23
_atom_site_aniso_U_13
_atom_site_aniso_U_12
C1 0.0330(14) 0.0240(12) 0.0230(13) -0.0021(10) 0.0090(11) 0.0009(11)
C2 0.0183(11) 0.0121(10) 0.0201(12) 0.0024(9) 0.0023(10) 0.0057(9)
C3 0.0207(12) 0.0128(10) 0.0173(11) -0.0008(9) -0.0017(10) 0.0016(9)
C4 0.0170(11) 0.0142(11) 0.0247(13) 0.0000(9) -0.0008(10) 0.0007(9)
C5 0.0129(11) 0.0150(10) 0.0210(12) 0.0004(9) -0.0006(10) 0.0007(9)
C6 0.0184(12) 0.0179(10) 0.0190(12) -0.0020(9) -0.0013(10) 0.0012(10)
C7 0.0127(11) 0.0188(11) 0.0238(13) 0.0008(10) -0.0015(10) 0.0009(9)
C8 0.0138(11) 0.0164(10) 0.0205(12) -0.0005(9) -0.0026(10) -0.0020(9)
C9 0.0220(12) 0.0171(11) 0.0284(13) -0.0046(10) 0.0020(11) -0.0027(10)
C10 0.0133(10) 0.0184(11) 0.0189(12) -0.0003(9) -0.0004(9) -0.0005(9)
C11 0.0163(11) 0.0152(10) 0.0181(12) 0.0009(9) -0.0010(9) 0.0023(9)
C12 0.0174(11) 0.0164(10) 0.0179(12) 0.0016(9) -0.0043(9) 0.0010(9)
C13 0.0150(11) 0.0191(11) 0.0204(12) 0.0014(9) 0.0003(10) 0.0006(9)
C14 0.0180(12) 0.0216(11) 0.0197(12) 0.0014(10) 0.0022(10) 0.0017(10)
C15 0.0235(12) 0.0177(11) 0.0195(12) -0.0026(9) -0.0046(10) 0.0056(10)
C16 0.0246(13) 0.0169(11) 0.0245(13) -0.0024(10) -0.0035(10) -0.0031(10)
C17 0.0172(11) 0.0180(11) 0.0235(13) 0.0007(10) 0.0003(10) -0.0008(10)
C18 0.0154(11) 0.0129(10) 0.0234(13) -0.0007(9) 0.0025(10) 0.0039(9)
C19 0.0168(12) 0.0206(11) 0.0239(13) 0.0008(10) 0.0003(10) 0.0002(10)
C20 0.0148(11) 0.0198(11) 0.0401(16) 0.0024(10) 0.0048(11) 0.0009(9)
C21 0.0250(13) 0.0171(11) 0.0349(15) 0.0061(10) 0.0146(11) 0.0047(10)
C22 0.0348(14) 0.0188(11) 0.0240(14) 0.0032(10) 0.0064(12) 0.0091(12)
C23 0.0206(12) 0.0174(11) 0.0254(14) -0.0029(10) 0.0013(11) 0.0019(10)
N1 0.0176(9) 0.0144(9) 0.0205(10) -0.0015(8) 0.0014(8) -0.0012(8)
N2 0.0158(9) 0.0149(9) 0.0199(10) -0.0016(8) 0.0006(8) -0.0005(8)
O 0.0213(9) 0.0232(8) 0.0208(9) -0.0028(6) 0.0060(7) -0.0001(7)

loop_
_atom_type_symbol
_atom_type_description
_atom_type_scat_dispersion_real
_atom_type_scat_dispersion_imag
_atom_type_scat_source
C C 0.0033 0.0016 'International Tables Vol C Tables 4.2.6.8 and 6.1.1.4'
H H 0.0000 0.0000 'International Tables Vol C Tables 4.2.6.8 and 6.1.1.4'
N N 0.0061 0.0033 'International Tables Vol C Tables 4.2.6.8 and 6.1.1.4'
O O 0.0106 0.0060 'International Tables Vol C Tables 4.2.6.8 and 6.1.1.4'

loop_
_geom_angle_atom_site_label_1
_geom_angle_atom_site_label_2
_geom_angle_atom_site_label_3
_geom_angle
O C1 H1A 109.5
O C1 H1B 109.5
H1A C1 H1B 109.5
O C1 H1C 109.5
H1A C1 H1C 109.5
H1B C1 H1C 109.5
O C2 C7 115.60(19)
O C2 C3 124.86(19)
C7 C2 C3 119.5(2)
C4 C3 C2 119.51(19)
C4 C3 H3 120.2
C2 C3 H3 120.2
C3 C4 C5 121.2(2)
C3 C4 H4 119.4
C5 C4 H4 119.4
C4 C5 C6 117.86(19)
C4 C5 C8 125.09(19)
C6 C5 C8 116.96(18)
C7 C6 C5 121.2(2)
C7 C6 H6 119.4
C5 C6 H6 119.4
C6 C7 C2 120.7(2)
C6 C7 H7 119.6
C2 C7 H7 119.6
N2 C8 N1 111.17(18)
N2 C8 C5 121.95(19)
N1 C8 C5 126.78(18)
N1 C9 H9A 109.5
N1 C9 H9B 109.5
H9A C9 H9B 109.5
N1 C9 H9C 109.5
H9A C9 H9C 109.5
H9B C9 H9C 109.5
C11 C10 N1 105.65(17)
C11 C10 C18 128.98(19)
N1 C10 C18 125.28(18)
C10 C11 N2 109.82(18)
C10 C11 C12 130.12(19)
N2 C11 C12 119.98(18)
C17 C12 C13 118.3(2)
C17 C12 C11 118.6(2)
C13 C12 C11 123.0(2)
C14 C13 C12 120.3(2)
C14 C13 H13 119.8
C12 C13 H13 119.8
C13 C14 C15 120.8(2)
C13 C14 H14 119.6
C15 C14 H14 119.6
C14 C15 C16 119.4(2)
C14 C15 H15 120.3
C16 C15 H15 120.3
C17 C16 C15 119.9(2)
C17 C16 H16 120.0
C15 C16 H16 120.0
C16 C17 C12 121.3(2)
C16 C17 H17 119.3
C12 C17 H17 119.3
C19 C18 C23 118.9(2)
C19 C18 C10 122.7(2)
C23 C18 C10 118.1(2)
C20 C19 C18 120.1(2)
C20 C19 H19 119.9
C18 C19 H19 119.9
C21 C20 C19 120.7(2)
C21 C20 H20 119.6
C19 C20 H20 119.6
C20 C21 C22 120.1(2)
C20 C21 H21 120.0
C22 C21 H21 120.0
C21 C22 C23 119.5(2)
C21 C22 H22 120.3
C23 C22 H22 120.3
C22 C23 C18 120.6(2)
C22 C23 H23 119.7
C18 C23 H23 119.7
C8 N1 C10 107.28(16)
C8 N1 C9 127.45(17)
C10 N1 C9 125.27(17)
C8 N2 C11 106.06(17)
C2 O C1 118.35(17)

loop_
_geom_bond_atom_site_label_1
_geom_bond_atom_site_label_2
_geom_bond_distance
C1 O 1.419(2)
C1 H1A 0.9800
C1 H1B 0.9800
C1 H1C 0.9800
C2 O 1.359(3)
C2 C7 1.382(3)
C2 C3 1.392(3)
C3 C4 1.387(3)
C3 H3 0.9500
C4 C5 1.394(3)
C4 H4 0.9500
C5 C6 1.399(3)
C5 C8 1.468(3)
C6 C7 1.364(3)
C6 H6 0.9500
C7 H7 0.9500
C8 N2 1.320(3)
C8 N1 1.363(3)
C9 N1 1.466(3)
C9 H9A 0.9800
C9 H9B 0.9800
C9 H9C 0.9800
C10 C11 1.373(3)
C10 N1 1.380(3)
C10 C18 1.477(3)
C11 N2 1.378(3)
C11 C12 1.471(3)
C12 C17 1.394(3)
C12 C13 1.395(3)
C13 C14 1.383(3)
C13 H13 0.9500
C14 C15 1.384(3)
C14 H14 0.9500
C15 C16 1.387(3)
C15 H15 0.9500
C16 C17 1.381(3)
C16 H16 0.9500
C17 H17 0.9500
C18 C19 1.388(3)
C18 C23 1.394(3)
C19 C20 1.377(3)
C19 H19 0.9500
C20 C21 1.376(3)
C20 H20 0.9500
C21 C22 1.380(3)
C21 H21 0.9500
C22 C23 1.389(3)
C22 H22 0.9500
C23 H23 0.9500

loop_
_geom_torsion_atom_site_label_1
_geom_torsion_atom_site_label_2
_geom_torsion_atom_site_label_3
_geom_torsion_atom_site_label_4
_geom_torsion
O C2 C3 C4 -176.57(18)
C7 C2 C3 C4 1.8(3)
C2 C3 C4 C5 -0.5(3)
C3 C4 C5 C6 -0.8(3)
C3 C4 C5 C8 175.7(2)
C4 C5 C6 C7 0.9(3)
C8 C5 C6 C7 -175.9(2)
C5 C6 C7 C2 0.4(3)
O C2 C7 C6 176.75(19)
C3 C2 C7 C6 -1.8(3)
C4 C5 C8 N2 -142.3(2)
C6 C5 C8 N2 34.2(3)
C4 C5 C8 N1 41.7(3)
C6 C5 C8 N1 -141.8(2)
N1 C10 C11 N2 -1.4(2)
C18 C10 C11 N2 175.2(2)
N1 C10 C11 C12 175.5(2)
C18 C10 C11 C12 -7.9(4)
C10 C11 C12 C17 158.7(2)
N2 C11 C12 C17 -24.7(3)
C10 C11 C12 C13 -24.3(3)
N2 C11 C12 C13 152.3(2)
C17 C12 C13 C14 -0.8(3)
C11 C12 C13 C14 -177.9(2)
C12 C13 C14 C15 1.3(3)
C13 C14 C15 C16 -1.1(3)
C14 C15 C16 C17 0.3(3)
C15 C16 C17 C12 0.2(3)
C13 C12 C17 C16 0.1(3)
C11 C12 C17 C16 177.25(19)
C11 C10 C18 C19 118.4(3)
N1 C10 C18 C19 -65.5(3)
C11 C10 C18 C23 -55.8(3)
N1 C10 C18 C23 120.3(2)
C23 C18 C19 C20 2.2(3)
C10 C18 C19 C20 -172.0(2)
C18 C19 C20 C21 -0.4(3)
C19 C20 C21 C22 -2.0(3)
C20 C21 C22 C23 2.6(3)
C21 C22 C23 C18 -0.9(3)
C19 C18 C23 C22 -1.5(3)
C10 C18 C23 C22 172.95(19)
N2 C8 N1 C10 -0.7(2)
C5 C8 N1 C10 175.7(2)
N2 C8 N1 C9 180.0(2)
C5 C8 N1 C9 -3.7(3)
C11 C10 N1 C8 1.3(2)
C18 C10 N1 C8 -175.57(19)
C11 C10 N1 C9 -179.4(2)
C18 C10 N1 C9 3.8(3)
N1 C8 N2 C11 -0.2(2)
C5 C8 N2 C11 -176.74(18)
C10 C11 N2 C8 1.0(2)
C12 C11 N2 C8 -176.23(18)
C7 C2 O C1 176.59(18)
C3 C2 O C1 -5.0(3)
